data_4314855
loop_
_publ_author_name
'Kai-Ju Wei'
'Jia Ni'
'Yangzhong Liu'

_publ_contact_author_address
;
Department of Chemistry
University of Science and Technology of China
Hefei
P. R. China.
;
_publ_contact_author_email kjwei@ustc.edu.cn
_publ_contact_author_fax +86-551-3600874
_publ_contact_author_name 'Kai-Ju Wei'
_publ_section_title
;
 Heterobimetallic Metal-Complex Assemblies Constructed from the Flexible
 Arm-Like Ligand 1,1'-Bis[(3-pyridylamino)carbonyl]ferrocene: Structural
 Versatility in the Solid State
;
_journal_name_full 'Inorganic Chemistry'
_journal_page_first 1834
_journal_page_last 1848
_journal_paper_doi 10.1021/ic9021855
_journal_volume 49
_journal_year 2010
_chemical_formula_sum 'C29 H24 Ag F3 Fe N5 O4'
_chemical_formula_weight 727.25
_chemical_name_systematic
;
 ?
;
_space_group_IT_number 2
_symmetry_cell_setting triclinic
_symmetry_space_group_name_Hall '-P 1'
_symmetry_space_group_name_H-M 'P -1'
_atom_sites_solution_hydrogens geom
_atom_sites_solution_primary direct
_atom_sites_solution_secondary difmap
_audit_creation_method SHELXL-97
_cell_angle_alpha 84.828(3)
_cell_angle_beta 75.688(3)
_cell_angle_gamma 79.132(4)
_cell_formula_units_Z 2
_cell_length_a 7.935(3)
_cell_length_b 13.767(5)
_cell_length_c 14.060(5)
_cell_measurement_temperature 293(2)
_cell_volume 1460.0(9)
_computing_cell_refinement 'SAINT (Bruker, 2002)'
_computing_data_collection 'SMART (Bruker, 2002)'
_computing_data_reduction SAINT
_computing_molecular_graphics 'ORTEP-II (Johnson, 1976)'
_computing_publication_material SHELXL-97
_computing_structure_refinement 'SHELXL-97 (Sheldrick, 1997)'
_computing_structure_solution 'SHELXS-97 (Sheldrick, 1997)'
_diffrn_ambient_temperature 293(2)
_diffrn_measured_fraction_theta_full 0.832
_diffrn_measured_fraction_theta_max 0.832
_diffrn_measurement_device_type 'Bruker APEX area-dectector diffractometer'
_diffrn_measurement_method '\f and \w-scan'
_diffrn_radiation_monochromator graphite
_diffrn_radiation_source 'fine-focus sealed tube'
_diffrn_radiation_type MoK\a
_diffrn_radiation_wavelength 0.71073
_diffrn_reflns_av_R_equivalents 0.0180
_diffrn_reflns_av_sigmaI/netI 0.0354
_diffrn_reflns_limit_h_max 9
_diffrn_reflns_limit_h_min -9
_diffrn_reflns_limit_k_max 11
_diffrn_reflns_limit_k_min -15
_diffrn_reflns_limit_l_max 16
_diffrn_reflns_limit_l_min -16
_diffrn_reflns_number 6587
_diffrn_reflns_theta_full 24.98
_diffrn_reflns_theta_max 24.98
_diffrn_reflns_theta_min 3.85
_diffrn_standards_decay_% 0
_diffrn_standards_interval_count 0
_diffrn_standards_interval_time 0
_diffrn_standards_number 0
_exptl_absorpt_coefficient_mu 1.230
_exptl_absorpt_correction_T_max 0.8089
_exptl_absorpt_correction_T_min 0.6260
_exptl_absorpt_correction_type multi-scan
_exptl_absorpt_process_details 'SADABS (Bruker, 2002)'
_exptl_crystal_colour orange
_exptl_crystal_density_diffrn 1.654
_exptl_crystal_density_method 'not measured'
_exptl_crystal_description prismy
_exptl_crystal_F_000 730
_exptl_crystal_size_max 0.42
_exptl_crystal_size_mid 0.23
_exptl_crystal_size_min 0.18
_refine_diff_density_max 0.557
_refine_diff_density_min -0.403
_refine_diff_density_rms 0.070
_refine_ls_extinction_method none
_refine_ls_goodness_of_fit_ref 1.018
_refine_ls_hydrogen_treatment constr
_refine_ls_matrix_type full
_refine_ls_number_parameters 389
_refine_ls_number_reflns 4275
_refine_ls_number_restraints 0
_refine_ls_restrained_S_all 1.018
_refine_ls_R_factor_all 0.0616
_refine_ls_R_factor_gt 0.0473
_refine_ls_shift/su_max 0.001
_refine_ls_shift/su_mean 0.000
_refine_ls_structure_factor_coef Fsqd
_refine_ls_weighting_details 'calc w=1/[\s^2^(Fo^2^)+(0.0685P)^2^+0.6680P] where P=(Fo^2^+2Fc^2^)/3'
_refine_ls_weighting_scheme calc
_refine_ls_wR_factor_gt 0.1160
_refine_ls_wR_factor_ref 0.1259
_reflns_number_gt 3348
_reflns_number_total 4275
_reflns_threshold_expression >2sigma(I)
_cod_data_source_file ic9021855_si_001_3.cif
_cod_data_source_block 5
_cod_depositor_comments
;
The following automatic conversions were performed:

'_symmetry_cell_setting' value 'Triclinic' changed to 'triclinic'
according to the built-in table from CIF Core dictionary named
'cif_core.dic' version 2.4.1 from
2010-06-29.

'_exptl_absorpt_correction_type' value 'Multi-scan'
changed to 'multi-scan' according to the built-in table from CIF Core
dictionary named 'cif_core.dic' version 2.4.1 from 2010-06-29.

Automatic conversion script
Id: cif_fix_values 1646 2011-03-28 12:23:43Z adriana 
;
_cod_original_cell_volume 1459.9(9)
_cod_database_code 4314855

loop_
_symmetry_equiv_pos_as_xyz
'x, y, z'
'-x, -y, -z'

loop_
_atom_site_label
_atom_site_type_symbol
_atom_site_fract_x
_atom_site_fract_y
_atom_site_fract_z
_atom_site_U_iso_or_equiv
_atom_site_adp_type
_atom_site_occupancy
_atom_site_symmetry_multiplicity
_atom_site_calc_flag
_atom_site_refinement_flags
_atom_site_disorder_assembly
_atom_site_disorder_group
Ag1 Ag 1.20168(6) 0.97748(3) 0.44115(3) 0.0769(2) Uani 1 1 d . . .
C1 C 0.9137(6) 0.8107(3) 0.0429(3) 0.0455(11) Uani 1 1 d . . .
C2 C 0.8967(6) 0.7166(4) 0.0140(3) 0.0528(12) Uani 1 1 d . . .
H2 H 0.9212 0.6557 0.0468 0.063 Uiso 1 1 calc R . .
C3 C 0.8356(7) 0.7331(4) -0.0736(3) 0.0603(13) Uani 1 1 d . . .
H3 H 0.8129 0.6846 -0.1083 0.072 Uiso 1 1 calc R . .
C4 C 0.8152(7) 0.8349(4) -0.0992(4) 0.0620(14) Uani 1 1 d . . .
H4 H 0.7774 0.8650 -0.1540 0.074 Uiso 1 1 calc R . .
C5 C 0.8619(6) 0.8842(4) -0.0272(3) 0.0518(12) Uani 1 1 d . . .
H5 H 0.8592 0.9519 -0.0262 0.062 Uiso 1 1 calc R . .
C6 C 0.9653(6) 0.8352(4) 0.1307(3) 0.0486(11) Uani 1 1 d . . .
C7 C 1.0702(6) 0.7587(3) 0.2754(3) 0.0479(11) Uani 1 1 d . . .
C8 C 1.0907(6) 0.8447(4) 0.3135(3) 0.0540(12) Uani 1 1 d . . .
H8 H 1.0637 0.9051 0.2805 0.065 Uiso 1 1 calc R . .
C9 C 1.1864(8) 0.7579(5) 0.4419(4) 0.0776(17) Uani 1 1 d . . .
H9 H 1.2228 0.7575 0.5000 0.093 Uiso 1 1 calc R . .
C10 C 1.1757(9) 0.6695(5) 0.4085(5) 0.0828(18) Uani 1 1 d . . .
H10 H 1.2070 0.6102 0.4422 0.099 Uiso 1 1 calc R . .
C11 C 1.1176(8) 0.6700(4) 0.3238(4) 0.0698(15) Uani 1 1 d . . .
H11 H 1.1104 0.6107 0.2994 0.084 Uiso 1 1 calc R . .
C12 C 0.4958(6) 0.8385(3) 0.1726(3) 0.0454(11) Uani 1 1 d . . .
C13 C 0.4896(6) 0.7424(3) 0.1434(4) 0.0507(11) Uani 1 1 d . . .
H13 H 0.5189 0.6823 0.1765 0.061 Uiso 1 1 calc R . .
C14 C 0.4312(6) 0.7554(4) 0.0555(4) 0.0586(13) Uani 1 1 d . . .
H14 H 0.4134 0.7053 0.0208 0.070 Uiso 1 1 calc R . .
C15 C 0.4043(6) 0.8579(4) 0.0293(4) 0.0592(13) Uani 1 1 d . . .
H15 H 0.3667 0.8865 -0.0261 0.071 Uiso 1 1 calc R . .
C16 C 0.4433(6) 0.9089(4) 0.1002(4) 0.0523(12) Uani 1 1 d . . .
H16 H 0.4363 0.9771 0.1002 0.063 Uiso 1 1 calc R . .
C17 C 0.5380(6) 0.8672(4) 0.2610(3) 0.0477(11) Uani 1 1 d . . .
C18 C 0.6319(6) 0.8008(4) 0.4123(3) 0.0521(12) Uani 1 1 d . . .
C19 C 0.6747(6) 0.8859(4) 0.4391(4) 0.0580(13) Uani 1 1 d . . .
H19 H 0.6733 0.9413 0.3960 0.070 Uiso 1 1 calc R . .
C20 C 0.7198(8) 0.8123(6) 0.5856(5) 0.0852(19) Uani 1 1 d . . .
H20 H 0.7504 0.8157 0.6447 0.102 Uiso 1 1 calc R . .
C21 C 0.6784(9) 0.7253(5) 0.5651(5) 0.090(2) Uani 1 1 d . . .
H21 H 0.6803 0.6713 0.6100 0.108 Uiso 1 1 calc R . .
C22 C 0.6342(8) 0.7187(4) 0.4777(4) 0.0723(15) Uani 1 1 d . . .
H22 H 0.6063 0.6602 0.4624 0.087 Uiso 1 1 calc R . .
C23 C 0.7938(9) 0.5337(4) 0.2660(4) 0.0655(14) Uani 1 1 d . . .
C24 C 0.8183(12) 0.4273(5) 0.3056(6) 0.103(2) Uani 1 1 d . . .
C25 C 0.6470(15) 0.4852(6) 0.0340(11) 0.114(3) Uani 1 1 d . . .
H25 H 0.7490 0.4750 0.0575 0.137 Uiso 1 1 calc R . .
C26 C 0.491(2) 0.4864(5) 0.0983(7) 0.117(3) Uani 1 1 d . . .
H26 H 0.4843 0.4770 0.1653 0.141 Uiso 1 1 calc R . .
C27 C 0.3393(13) 0.5017(5) 0.0634(10) 0.110(3) Uani 1 1 d . . .
H27 H 0.2294 0.5030 0.1066 0.132 Uiso 1 1 calc R . .
C28 C 0.8251(12) 0.1173(5) 0.2973(6) 0.095(2) Uani 1 1 d . . .
C29 C 0.7372(9) 0.1392(5) 0.2151(5) 0.0896(19) Uani 1 1 d . . .
H29A H 0.8223 0.1245 0.1543 0.134 Uiso 1 1 calc R . .
H29B H 0.6849 0.2080 0.2137 0.134 Uiso 1 1 calc R . .
H29C H 0.6469 0.0994 0.2237 0.134 Uiso 1 1 calc R . .
F1 F 0.8231(14) 0.3673(4) 0.2389(6) 0.239(4) Uani 1 1 d . . .
F2 F 0.9589(10) 0.3955(6) 0.3301(8) 0.257(5) Uani 1 1 d . . .
F3 F 0.6949(8) 0.4023(4) 0.3728(5) 0.189(3) Uani 1 1 d . . .
Fe1 Fe 0.66036(8) 0.80992(4) 0.03752(4) 0.0433(2) Uani 1 1 d . . .
N1 N 1.0089(5) 0.7566(3) 0.1914(3) 0.0502(9) Uani 1 1 d . . .
H1A H 0.9971 0.6995 0.1761 0.060 Uiso 1 1 calc R . .
N2 N 1.1474(5) 0.8436(3) 0.3955(3) 0.0588(11) Uani 1 1 d . . .
N3 N 0.5952(5) 0.7918(3) 0.3214(3) 0.0514(10) Uani 1 1 d . . .
H3A H 0.6102 0.7328 0.3017 0.062 Uiso 1 1 calc R . .
N4 N 0.7180(6) 0.8917(4) 0.5246(3) 0.0667(12) Uani 1 1 d . . .
N5 N 0.8838(14) 0.1011(6) 0.3552(5) 0.145(3) Uani 1 1 d . . .
O1 O 0.9706(5) 0.9201(2) 0.1449(3) 0.0633(9) Uani 1 1 d . . .
O2 O 0.5153(5) 0.9545(2) 0.2802(2) 0.0627(9) Uani 1 1 d . . .
O3 O 0.6520(7) 0.5836(3) 0.3014(3) 0.0996(15) Uani 1 1 d . . .
O4 O 0.9205(7) 0.5551(3) 0.2038(3) 0.0954(14) Uani 1 1 d . . .

loop_
_atom_site_aniso_label
_atom_site_aniso_U_11
_atom_site_aniso_U_22
_atom_site_aniso_U_33
_atom_site_aniso_U_23
_atom_site_aniso_U_13
_atom_site_aniso_U_12
Ag1 0.0711(3) 0.0920(4) 0.0753(3) -0.0343(3) -0.0153(2) -0.0214(2)
C1 0.041(2) 0.049(3) 0.047(3) -0.003(2) -0.0045(19) -0.014(2)
C2 0.050(3) 0.050(3) 0.053(3) -0.007(2) -0.003(2) -0.007(2)
C3 0.067(3) 0.068(4) 0.045(3) -0.016(3) -0.004(2) -0.014(3)
C4 0.062(3) 0.076(4) 0.045(3) 0.004(3) -0.006(2) -0.015(3)
C5 0.050(3) 0.053(3) 0.049(3) 0.005(2) -0.001(2) -0.019(2)
C6 0.039(3) 0.046(3) 0.061(3) -0.004(2) -0.007(2) -0.013(2)
C7 0.041(3) 0.049(3) 0.055(3) -0.004(2) -0.009(2) -0.013(2)
C8 0.045(3) 0.062(3) 0.054(3) -0.003(2) -0.006(2) -0.012(2)
C9 0.081(4) 0.100(5) 0.063(4) -0.005(4) -0.026(3) -0.029(4)
C10 0.103(5) 0.074(4) 0.082(4) 0.017(3) -0.042(4) -0.024(4)
C11 0.082(4) 0.063(4) 0.072(4) 0.000(3) -0.030(3) -0.017(3)
C12 0.041(2) 0.044(3) 0.050(3) -0.014(2) 0.000(2) -0.013(2)
C13 0.045(3) 0.046(3) 0.062(3) -0.003(2) -0.006(2) -0.019(2)
C14 0.054(3) 0.064(3) 0.065(3) -0.013(3) -0.013(2) -0.027(3)
C15 0.054(3) 0.065(3) 0.063(3) -0.004(3) -0.021(2) -0.012(2)
C16 0.045(3) 0.044(3) 0.066(3) -0.004(2) -0.008(2) -0.009(2)
C17 0.041(3) 0.047(3) 0.051(3) -0.009(2) 0.002(2) -0.013(2)
C18 0.046(3) 0.058(3) 0.050(3) -0.014(3) 0.000(2) -0.010(2)
C19 0.051(3) 0.071(3) 0.051(3) -0.014(3) -0.001(2) -0.018(2)
C20 0.092(5) 0.112(6) 0.057(4) -0.009(4) -0.021(3) -0.025(4)
C21 0.119(6) 0.095(5) 0.064(4) 0.016(4) -0.031(4) -0.037(4)
C22 0.086(4) 0.067(4) 0.065(4) -0.006(3) -0.018(3) -0.016(3)
C23 0.096(5) 0.049(3) 0.061(3) -0.001(3) -0.031(3) -0.019(3)
C24 0.129(7) 0.064(5) 0.100(5) -0.002(4) 0.000(5) -0.015(4)
C25 0.108(8) 0.078(5) 0.174(10) -0.044(6) -0.060(7) -0.008(4)
C26 0.167(9) 0.070(5) 0.119(7) -0.029(4) -0.034(8) -0.022(6)
C27 0.097(7) 0.063(4) 0.162(10) -0.039(5) 0.004(6) -0.020(4)
C28 0.146(7) 0.071(4) 0.067(5) -0.008(4) -0.006(5) -0.040(4)
C29 0.098(5) 0.089(5) 0.084(4) -0.012(4) -0.011(4) -0.030(4)
F1 0.416(13) 0.068(3) 0.222(7) -0.014(4) -0.057(8) -0.037(5)
F2 0.185(7) 0.211(7) 0.388(12) 0.171(8) -0.160(8) -0.031(5)
F3 0.178(5) 0.125(4) 0.198(6) 0.076(4) 0.046(4) -0.025(4)
Fe1 0.0458(4) 0.0432(4) 0.0425(4) -0.0052(3) -0.0072(3) -0.0138(3)
N1 0.055(2) 0.044(2) 0.056(2) -0.0036(19) -0.0166(19) -0.0154(18)
N2 0.051(2) 0.074(3) 0.051(2) -0.005(2) -0.0076(19) -0.016(2)
N3 0.059(2) 0.044(2) 0.051(2) -0.0127(19) -0.0069(19) -0.0107(18)
N4 0.064(3) 0.082(3) 0.055(3) -0.019(3) -0.007(2) -0.017(2)
N5 0.264(10) 0.106(5) 0.084(5) -0.005(4) -0.056(6) -0.063(6)
O1 0.077(2) 0.047(2) 0.074(2) 0.0003(17) -0.0279(19) -0.0179(17)
O2 0.084(2) 0.046(2) 0.060(2) -0.0126(16) -0.0107(18) -0.0209(17)
O3 0.128(4) 0.057(3) 0.107(3) -0.018(2) -0.029(3) 0.009(3)
O4 0.113(4) 0.089(3) 0.096(3) 0.020(3) -0.029(3) -0.051(3)

loop_
_atom_type_symbol
_atom_type_description
_atom_type_scat_dispersion_real
_atom_type_scat_dispersion_imag
_atom_type_scat_source
C C 0.0033 0.0016 'International Tables Vol C Tables 4.2.6.8 and 6.1.1.4'
H H 0.0000 0.0000 'International Tables Vol C Tables 4.2.6.8 and 6.1.1.4'
N N 0.0061 0.0033 'International Tables Vol C Tables 4.2.6.8 and 6.1.1.4'
O O 0.0106 0.0060 'International Tables Vol C Tables 4.2.6.8 and 6.1.1.4'
F F 0.0171 0.0103 'International Tables Vol C Tables 4.2.6.8 and 6.1.1.4'
Fe Fe 0.3463 0.8444 'International Tables Vol C Tables 4.2.6.8 and 6.1.1.4'
Ag Ag -0.8971 1.1015 'International Tables Vol C Tables 4.2.6.8 and 6.1.1.4'

loop_
_geom_angle_atom_site_label_1
_geom_angle_atom_site_label_2
_geom_angle_atom_site_label_3
_geom_angle
_geom_angle_site_symmetry_1
_geom_angle_site_symmetry_3
_geom_angle_publ_flag
N4 Ag1 N2 173.94(15) 2_776 . ?
N4 Ag1 Ag1 98.06(11) 2_776 2_776 ?
N2 Ag1 Ag1 87.87(11) . 2_776 ?
C5 C1 C2 107.9(4) . . ?
C5 C1 C6 122.7(4) . . ?
C2 C1 C6 129.3(4) . . ?
C5 C1 Fe1 69.8(3) . . ?
C2 C1 Fe1 69.5(3) . . ?
C6 C1 Fe1 123.9(3) . . ?
C3 C2 C1 107.5(4) . . ?
C3 C2 Fe1 69.9(3) . . ?
C1 C2 Fe1 69.3(2) . . ?
C3 C2 H2 126.3 . . ?
C1 C2 H2 126.3 . . ?
Fe1 C2 H2 126.1 . . ?
C4 C3 C2 108.6(5) . . ?
C4 C3 Fe1 70.2(3) . . ?
C2 C3 Fe1 69.4(3) . . ?
C4 C3 H3 125.7 . . ?
C2 C3 H3 125.7 . . ?
Fe1 C3 H3 126.2 . . ?
C3 C4 C5 108.5(4) . . ?
C3 C4 Fe1 69.6(3) . . ?
C5 C4 Fe1 69.3(3) . . ?
C3 C4 H4 125.7 . . ?
C5 C4 H4 125.7 . . ?
Fe1 C4 H4 126.9 . . ?
C1 C5 C4 107.4(4) . . ?
C1 C5 Fe1 69.3(2) . . ?
C4 C5 Fe1 69.9(3) . . ?
C1 C5 H5 126.3 . . ?
C4 C5 H5 126.3 . . ?
Fe1 C5 H5 126.1 . . ?
O1 C6 N1 123.7(4) . . ?
O1 C6 C1 120.8(4) . . ?
N1 C6 C1 115.5(4) . . ?
C11 C7 N1 118.2(4) . . ?
C11 C7 C8 117.3(5) . . ?
N1 C7 C8 124.5(4) . . ?
N2 C8 C7 122.5(5) . . ?
N2 C8 H8 118.7 . . ?
C7 C8 H8 118.7 . . ?
N2 C9 C10 122.9(5) . . ?
N2 C9 H9 118.5 . . ?
C10 C9 H9 118.5 . . ?
C9 C10 C11 118.7(6) . . ?
C9 C10 H10 120.7 . . ?
C11 C10 H10 120.7 . . ?
C7 C11 C10 119.8(5) . . ?
C7 C11 H11 120.1 . . ?
C10 C11 H11 120.1 . . ?
C16 C12 C13 107.3(4) . . ?
C16 C12 C17 122.8(4) . . ?
C13 C12 C17 129.8(4) . . ?
C16 C12 Fe1 69.6(3) . . ?
C13 C12 Fe1 69.1(2) . . ?
C17 C12 Fe1 128.6(3) . . ?
C14 C13 C12 107.6(4) . . ?
C14 C13 Fe1 70.2(3) . . ?
C12 C13 Fe1 69.8(2) . . ?
C14 C13 H13 126.2 . . ?
C12 C13 H13 126.2 . . ?
Fe1 C13 H13 125.4 . . ?
C13 C14 C15 108.1(4) . . ?
C13 C14 Fe1 69.4(3) . . ?
C15 C14 Fe1 69.6(3) . . ?
C13 C14 H14 125.9 . . ?
C15 C14 H14 125.9 . . ?
Fe1 C14 H14 126.6 . . ?
C16 C15 C14 108.7(5) . . ?
C16 C15 Fe1 70.1(3) . . ?
C14 C15 Fe1 69.9(3) . . ?
C16 C15 H15 125.6 . . ?
C14 C15 H15 125.6 . . ?
Fe1 C15 H15 126.0 . . ?
C15 C16 C12 108.2(4) . . ?
C15 C16 Fe1 70.0(3) . . ?
C12 C16 Fe1 69.7(2) . . ?
C15 C16 H16 125.9 . . ?
C12 C16 H16 125.9 . . ?
Fe1 C16 H16 126.0 . . ?
O2 C17 N3 122.7(4) . . ?
O2 C17 C12 120.9(4) . . ?
N3 C17 C12 116.4(4) . . ?
C19 C18 C22 117.8(5) . . ?
C19 C18 N3 123.5(5) . . ?
C22 C18 N3 118.6(5) . . ?
N4 C19 C18 122.7(5) . . ?
N4 C19 H19 118.6 . . ?
C18 C19 H19 118.6 . . ?
N4 C20 C21 122.9(6) . . ?
N4 C20 H20 118.6 . . ?
C21 C20 H20 118.6 . . ?
C20 C21 C22 119.3(6) . . ?
C20 C21 H21 120.4 . . ?
C22 C21 H21 120.4 . . ?
C21 C22 C18 119.1(6) . . ?
C21 C22 H22 120.5 . . ?
C18 C22 H22 120.5 . . ?
O3 C23 O4 130.7(6) . . ?
O3 C23 C24 114.9(6) . . ?
O4 C23 C24 114.4(6) . . ?
F2 C24 F3 108.0(8) . . ?
F2 C24 F1 102.2(8) . . ?
F3 C24 F1 100.4(8) . . ?
F2 C24 C23 116.2(8) . . ?
F3 C24 C23 117.1(7) . . ?
F1 C24 C23 110.8(7) . . ?
C26 C25 C27 122.0(9) . 2_665 ?
C26 C25 H25 119.0 . . ?
C27 C25 H25 119.0 2_665 . ?
C25 C26 C27 119.0(9) . . ?
C25 C26 H26 120.5 . . ?
C27 C26 H26 120.5 . . ?
C25 C27 C26 119.1(8) 2_665 . ?
C25 C27 H27 120.5 2_665 . ?
C26 C27 H27 120.5 . . ?
N5 C28 C29 178.5(10) . . ?
C28 C29 H29A 109.5 . . ?
C28 C29 H29B 109.5 . . ?
H29A C29 H29B 109.5 . . ?
C28 C29 H29C 109.5 . . ?
H29A C29 H29C 109.5 . . ?
H29B C29 H29C 109.5 . . ?
C1 Fe1 C2 41.24(18) . . ?
C1 Fe1 C13 123.21(19) . . ?
C2 Fe1 C13 106.6(2) . . ?
C1 Fe1 C5 40.92(18) . . ?
C2 Fe1 C5 69.1(2) . . ?
C13 Fe1 C5 160.2(2) . . ?
C1 Fe1 C3 68.7(2) . . ?
C2 Fe1 C3 40.68(19) . . ?
C13 Fe1 C3 121.6(2) . . ?
C5 Fe1 C3 68.5(2) . . ?
C1 Fe1 C15 161.2(2) . . ?
C2 Fe1 C15 155.7(2) . . ?
C13 Fe1 C15 68.2(2) . . ?
C5 Fe1 C15 123.7(2) . . ?
C3 Fe1 C15 120.3(2) . . ?
C1 Fe1 C16 126.18(19) . . ?
C2 Fe1 C16 162.5(2) . . ?
C13 Fe1 C16 68.69(19) . . ?
C5 Fe1 C16 109.3(2) . . ?
C3 Fe1 C16 156.3(2) . . ?
C15 Fe1 C16 39.84(19) . . ?
C1 Fe1 C12 109.78(18) . . ?
C2 Fe1 C12 124.74(19) . . ?
C13 Fe1 C12 41.11(18) . . ?
C5 Fe1 C12 124.46(19) . . ?
C3 Fe1 C12 159.8(2) . . ?
C15 Fe1 C12 67.9(2) . . ?
C16 Fe1 C12 40.77(18) . . ?
C1 Fe1 C14 157.6(2) . . ?
C2 Fe1 C14 120.2(2) . . ?
C13 Fe1 C14 40.39(19) . . ?
C5 Fe1 C14 158.7(2) . . ?
C3 Fe1 C14 105.2(2) . . ?
C15 Fe1 C14 40.5(2) . . ?
C16 Fe1 C14 67.9(2) . . ?
C12 Fe1 C14 68.19(19) . . ?
C1 Fe1 C4 68.4(2) . . ?
C2 Fe1 C4 68.3(2) . . ?
C13 Fe1 C4 157.3(2) . . ?
C5 Fe1 C4 40.77(19) . . ?
C3 Fe1 C4 40.2(2) . . ?
C15 Fe1 C4 106.9(2) . . ?
C16 Fe1 C4 122.7(2) . . ?
C12 Fe1 C4 159.6(2) . . ?
C14 Fe1 C4 121.5(2) . . ?
C6 N1 C7 126.9(4) . . ?
C6 N1 H1A 116.6 . . ?
C7 N1 H1A 116.6 . . ?
C9 N2 C8 118.7(5) . . ?
C9 N2 Ag1 120.8(4) . . ?
C8 N2 Ag1 120.2(4) . . ?
C17 N3 C18 126.6(4) . . ?
C17 N3 H3A 116.7 . . ?
C18 N3 H3A 116.7 . . ?
C20 N4 C19 118.2(5) . . ?
C20 N4 Ag1 120.5(4) . 2_776 ?
C19 N4 Ag1 121.2(4) . 2_776 ?

loop_
_geom_bond_atom_site_label_1
_geom_bond_atom_site_label_2
_geom_bond_distance
_geom_bond_site_symmetry_2
_geom_bond_publ_flag
Ag1 N4 2.150(5) 2_776 ?
Ag1 N2 2.155(4) . ?
Ag1 Ag1 3.1912(13) 2_776 ?
C1 C5 1.423(6) . ?
C1 C2 1.432(6) . ?
C1 C6 1.478(6) . ?
C1 Fe1 2.032(4) . ?
C2 C3 1.416(7) . ?
C2 Fe1 2.034(5) . ?
C2 H2 0.9300 . ?
C3 C4 1.404(7) . ?
C3 Fe1 2.040(5) . ?
C3 H3 0.9300 . ?
C4 C5 1.424(7) . ?
C4 Fe1 2.048(5) . ?
C4 H4 0.9300 . ?
C5 Fe1 2.040(4) . ?
C5 H5 0.9300 . ?
C6 O1 1.213(5) . ?
C6 N1 1.363(6) . ?
C7 C11 1.378(7) . ?
C7 N1 1.388(6) . ?
C7 C8 1.394(6) . ?
C8 N2 1.336(6) . ?
C8 H8 0.9300 . ?
C9 N2 1.318(7) . ?
C9 C10 1.368(8) . ?
C9 H9 0.9300 . ?
C10 C11 1.378(8) . ?
C10 H10 0.9300 . ?
C11 H11 0.9300 . ?
C12 C16 1.425(6) . ?
C12 C13 1.433(6) . ?
C12 C17 1.468(6) . ?
C12 Fe1 2.046(4) . ?
C13 C14 1.409(7) . ?
C13 Fe1 2.036(4) . ?
C13 H13 0.9300 . ?
C14 C15 1.416(7) . ?
C14 Fe1 2.046(5) . ?
C14 H14 0.9300 . ?
C15 C16 1.393(7) . ?
C15 Fe1 2.043(5) . ?
C15 H15 0.9300 . ?
C16 Fe1 2.044(5) . ?
C16 H16 0.9300 . ?
C17 O2 1.227(5) . ?
C17 N3 1.363(6) . ?
C18 C19 1.387(7) . ?
C18 C22 1.392(7) . ?
C18 N3 1.400(6) . ?
C19 N4 1.343(6) . ?
C19 H19 0.9300 . ?
C20 N4 1.327(8) . ?
C20 C21 1.371(9) . ?
C20 H20 0.9300 . ?
C21 C22 1.374(8) . ?
C21 H21 0.9300 . ?
C22 H22 0.9300 . ?
C23 O3 1.216(7) . ?
C23 O4 1.222(7) . ?
C23 C24 1.514(9) . ?
C24 F2 1.238(10) . ?
C24 F3 1.257(8) . ?
C24 F1 1.294(9) . ?
C25 C26 1.340(12) . ?
C25 C27 1.345(12) 2_665 ?
C25 H25 0.9300 . ?
C26 C27 1.380(12) . ?
C26 H26 0.9300 . ?
C27 C25 1.345(12) 2_665 ?
C27 H27 0.9300 . ?
C28 N5 1.022(9) . ?
C28 C29 1.473(10) . ?
C29 H29A 0.9600 . ?
C29 H29B 0.9600 . ?
C29 H29C 0.9600 . ?
N1 H1A 0.8600 . ?
N3 H3A 0.8600 . ?
N4 Ag1 2.150(5) 2_776 ?

loop_
_geom_torsion_atom_site_label_1
_geom_torsion_atom_site_label_2
_geom_torsion_atom_site_label_3
_geom_torsion_atom_site_label_4
_geom_torsion
_geom_torsion_site_symmetry_1
_geom_torsion_site_symmetry_2
_geom_torsion_site_symmetry_3
_geom_torsion_site_symmetry_4
_geom_torsion_publ_flag
C5 C1 C2 C3 0.3(5) . . . . ?
C6 C1 C2 C3 177.3(4) . . . . ?
Fe1 C1 C2 C3 59.7(3) . . . . ?
C5 C1 C2 Fe1 -59.4(3) . . . . ?
C6 C1 C2 Fe1 117.6(4) . . . . ?
C1 C2 C3 C4 0.1(5) . . . . ?
Fe1 C2 C3 C4 59.5(3) . . . . ?
C1 C2 C3 Fe1 -59.4(3) . . . . ?
C2 C3 C4 C5 -0.5(6) . . . . ?
Fe1 C3 C4 C5 58.5(3) . . . . ?
C2 C3 C4 Fe1 -59.0(3) . . . . ?
C2 C1 C5 C4 -0.6(5) . . . . ?
C6 C1 C5 C4 -177.8(4) . . . . ?
Fe1 C1 C5 C4 -59.8(3) . . . . ?
C2 C1 C5 Fe1 59.2(3) . . . . ?
C6 C1 C5 Fe1 -118.0(4) . . . . ?
C3 C4 C5 C1 0.7(5) . . . . ?
Fe1 C4 C5 C1 59.4(3) . . . . ?
C3 C4 C5 Fe1 -58.7(3) . . . . ?
C5 C1 C6 O1 -2.3(6) . . . . ?
C2 C1 C6 O1 -178.9(4) . . . . ?
Fe1 C1 C6 O1 -88.6(5) . . . . ?
C5 C1 C6 N1 179.1(4) . . . . ?
C2 C1 C6 N1 2.5(6) . . . . ?
Fe1 C1 C6 N1 92.7(4) . . . . ?
C11 C7 C8 N2 -2.4(7) . . . . ?
N1 C7 C8 N2 178.9(4) . . . . ?
N2 C9 C10 C11 -1.6(10) . . . . ?
N1 C7 C11 C10 -178.7(5) . . . . ?
C8 C7 C11 C10 2.5(8) . . . . ?
C9 C10 C11 C7 -0.6(9) . . . . ?
C16 C12 C13 C14 -1.0(5) . . . . ?
C17 C12 C13 C14 176.3(4) . . . . ?
Fe1 C12 C13 C14 -60.3(3) . . . . ?
C16 C12 C13 Fe1 59.3(3) . . . . ?
C17 C12 C13 Fe1 -123.4(5) . . . . ?
C12 C13 C14 C15 1.0(5) . . . . ?
Fe1 C13 C14 C15 -59.0(3) . . . . ?
C12 C13 C14 Fe1 60.1(3) . . . . ?
C13 C14 C15 C16 -0.6(5) . . . . ?
Fe1 C14 C15 C16 -59.5(3) . . . . ?
C13 C14 C15 Fe1 58.9(3) . . . . ?
C14 C15 C16 C12 0.0(5) . . . . ?
Fe1 C15 C16 C12 -59.4(3) . . . . ?
C14 C15 C16 Fe1 59.4(3) . . . . ?
C13 C12 C16 C15 0.6(5) . . . . ?
C17 C12 C16 C15 -176.9(4) . . . . ?
Fe1 C12 C16 C15 59.6(3) . . . . ?
C13 C12 C16 Fe1 -59.0(3) . . . . ?
C17 C12 C16 Fe1 123.5(4) . . . . ?
C16 C12 C17 O2 6.2(7) . . . . ?
C13 C12 C17 O2 -170.7(4) . . . . ?
Fe1 C12 C17 O2 95.2(5) . . . . ?
C16 C12 C17 N3 -176.7(4) . . . . ?
C13 C12 C17 N3 6.4(6) . . . . ?
Fe1 C12 C17 N3 -87.7(5) . . . . ?
C22 C18 C19 N4 0.2(7) . . . . ?
N3 C18 C19 N4 -176.6(4) . . . . ?
N4 C20 C21 C22 0.5(10) . . . . ?
C20 C21 C22 C18 -0.3(9) . . . . ?
C19 C18 C22 C21 0.0(8) . . . . ?
N3 C18 C22 C21 176.9(5) . . . . ?
O3 C23 C24 F2 -132.2(9) . . . . ?
O4 C23 C24 F2 47.5(11) . . . . ?
O3 C23 C24 F3 -2.6(11) . . . . ?
O4 C23 C24 F3 177.1(8) . . . . ?
O3 C23 C24 F1 111.7(8) . . . . ?
O4 C23 C24 F1 -68.6(10) . . . . ?
C27 C25 C26 C27 -0.2(13) 2_665 . . . ?
C25 C26 C27 C25 0.2(13) . . . 2_665 ?
C5 C1 Fe1 C2 119.2(4) . . . . ?
C6 C1 Fe1 C2 -124.3(5) . . . . ?
C5 C1 Fe1 C13 -164.0(3) . . . . ?
C2 C1 Fe1 C13 76.8(3) . . . . ?
C6 C1 Fe1 C13 -47.6(5) . . . . ?
C2 C1 Fe1 C5 -119.2(4) . . . . ?
C6 C1 Fe1 C5 116.5(5) . . . . ?
C5 C1 Fe1 C3 81.4(3) . . . . ?
C2 C1 Fe1 C3 -37.9(3) . . . . ?
C6 C1 Fe1 C3 -162.2(4) . . . . ?
C5 C1 Fe1 C15 -40.9(7) . . . . ?
C2 C1 Fe1 C15 -160.1(5) . . . . ?
C6 C1 Fe1 C15 75.6(7) . . . . ?
C5 C1 Fe1 C16 -77.4(3) . . . . ?
C2 C1 Fe1 C16 163.3(3) . . . . ?
C6 C1 Fe1 C16 39.0(5) . . . . ?
C5 C1 Fe1 C12 -120.2(3) . . . . ?
C2 C1 Fe1 C12 120.6(3) . . . . ?
C6 C1 Fe1 C12 -3.7(4) . . . . ?
C5 C1 Fe1 C14 159.2(5) . . . . ?
C2 C1 Fe1 C14 40.0(6) . . . . ?
C6 C1 Fe1 C14 -84.3(6) . . . . ?
C5 C1 Fe1 C4 38.0(3) . . . . ?
C2 C1 Fe1 C4 -81.2(3) . . . . ?
C6 C1 Fe1 C4 154.5(4) . . . . ?
C3 C2 Fe1 C1 -118.7(4) . . . . ?
C3 C2 Fe1 C13 119.5(3) . . . . ?
C1 C2 Fe1 C13 -121.8(3) . . . . ?
C3 C2 Fe1 C5 -81.0(3) . . . . ?
C1 C2 Fe1 C5 37.7(3) . . . . ?
C1 C2 Fe1 C3 118.7(4) . . . . ?
C3 C2 Fe1 C15 45.8(6) . . . . ?
C1 C2 Fe1 C15 164.5(4) . . . . ?
C3 C2 Fe1 C16 -169.0(6) . . . . ?
C1 C2 Fe1 C16 -50.3(7) . . . . ?
C3 C2 Fe1 C12 160.9(3) . . . . ?
C1 C2 Fe1 C12 -80.4(3) . . . . ?
C3 C2 Fe1 C14 77.8(3) . . . . ?
C1 C2 Fe1 C14 -163.6(3) . . . . ?
C3 C2 Fe1 C4 -37.0(3) . . . . ?
C1 C2 Fe1 C4 81.7(3) . . . . ?
C14 C13 Fe1 C1 -159.4(3) . . . . ?
C12 C13 Fe1 C1 82.2(3) . . . . ?
C14 C13 Fe1 C2 -117.4(3) . . . . ?
C12 C13 Fe1 C2 124.3(3) . . . . ?
C14 C13 Fe1 C5 168.5(5) . . . . ?
C12 C13 Fe1 C5 50.1(7) . . . . ?
C14 C13 Fe1 C3 -75.6(3) . . . . ?
C12 C13 Fe1 C3 166.0(3) . . . . ?
C14 C13 Fe1 C15 37.5(3) . . . . ?
C12 C13 Fe1 C15 -80.9(3) . . . . ?
C14 C13 Fe1 C16 80.5(3) . . . . ?
C12 C13 Fe1 C16 -37.9(3) . . . . ?
C14 C13 Fe1 C12 118.3(4) . . . . ?
C12 C13 Fe1 C14 -118.3(4) . . . . ?
C14 C13 Fe1 C4 -44.2(6) . . . . ?
C12 C13 Fe1 C4 -162.5(5) . . . . ?
C4 C5 Fe1 C1 118.6(4) . . . . ?
C1 C5 Fe1 C2 -38.0(3) . . . . ?
C4 C5 Fe1 C2 80.6(3) . . . . ?
C1 C5 Fe1 C13 42.8(7) . . . . ?
C4 C5 Fe1 C13 161.4(5) . . . . ?
C1 C5 Fe1 C3 -81.8(3) . . . . ?
C4 C5 Fe1 C3 36.8(3) . . . . ?
C1 C5 Fe1 C15 165.3(3) . . . . ?
C4 C5 Fe1 C15 -76.1(4) . . . . ?
C1 C5 Fe1 C16 123.4(3) . . . . ?
C4 C5 Fe1 C16 -118.0(3) . . . . ?
C1 C5 Fe1 C12 80.5(3) . . . . ?
C4 C5 Fe1 C12 -160.9(3) . . . . ?
C1 C5 Fe1 C14 -158.2(5) . . . . ?
C4 C5 Fe1 C14 -39.5(7) . . . . ?
C1 C5 Fe1 C4 -118.6(4) . . . . ?
C4 C3 Fe1 C1 -81.5(3) . . . . ?
C2 C3 Fe1 C1 38.4(3) . . . . ?
C4 C3 Fe1 C2 -119.8(5) . . . . ?
C4 C3 Fe1 C13 161.8(3) . . . . ?
C2 C3 Fe1 C13 -78.4(3) . . . . ?
C4 C3 Fe1 C5 -37.3(3) . . . . ?
C2 C3 Fe1 C5 82.5(3) . . . . ?
C4 C3 Fe1 C15 80.1(4) . . . . ?
C2 C3 Fe1 C15 -160.0(3) . . . . ?
C4 C3 Fe1 C16 51.9(7) . . . . ?
C2 C3 Fe1 C16 171.7(4) . . . . ?
C4 C3 Fe1 C12 -170.9(5) . . . . ?
C2 C3 Fe1 C12 -51.1(7) . . . . ?
C4 C3 Fe1 C14 121.2(3) . . . . ?
C2 C3 Fe1 C14 -118.9(3) . . . . ?
C2 C3 Fe1 C4 119.8(5) . . . . ?
C16 C15 Fe1 C1 -48.6(7) . . . . ?
C14 C15 Fe1 C1 -168.4(5) . . . . ?
C16 C15 Fe1 C2 164.5(4) . . . . ?
C14 C15 Fe1 C2 44.7(6) . . . . ?
C16 C15 Fe1 C13 82.4(3) . . . . ?
C14 C15 Fe1 C13 -37.4(3) . . . . ?
C16 C15 Fe1 C5 -79.7(3) . . . . ?
C14 C15 Fe1 C5 160.6(3) . . . . ?
C16 C15 Fe1 C3 -162.8(3) . . . . ?
C14 C15 Fe1 C3 77.5(4) . . . . ?
C14 C15 Fe1 C16 -119.8(4) . . . . ?
C16 C15 Fe1 C12 37.9(3) . . . . ?
C14 C15 Fe1 C12 -81.8(3) . . . . ?
C16 C15 Fe1 C14 119.8(4) . . . . ?
C16 C15 Fe1 C4 -121.1(3) . . . . ?
C14 C15 Fe1 C4 119.1(3) . . . . ?
C15 C16 Fe1 C1 162.6(3) . . . . ?
C12 C16 Fe1 C1 -78.1(3) . . . . ?
C15 C16 Fe1 C2 -158.5(6) . . . . ?
C12 C16 Fe1 C2 -39.2(7) . . . . ?
C15 C16 Fe1 C13 -81.1(3) . . . . ?
C12 C16 Fe1 C13 38.2(3) . . . . ?
C15 C16 Fe1 C5 119.9(3) . . . . ?
C12 C16 Fe1 C5 -120.8(3) . . . . ?
C15 C16 Fe1 C3 39.6(6) . . . . ?
C12 C16 Fe1 C3 158.9(5) . . . . ?
C12 C16 Fe1 C15 119.3(4) . . . . ?
C15 C16 Fe1 C12 -119.3(4) . . . . ?
C15 C16 Fe1 C14 -37.5(3) . . . . ?
C12 C16 Fe1 C14 81.8(3) . . . . ?
C15 C16 Fe1 C4 76.7(4) . . . . ?
C12 C16 Fe1 C4 -164.0(3) . . . . ?
C16 C12 Fe1 C1 122.9(3) . . . . ?
C13 C12 Fe1 C1 -118.2(3) . . . . ?
C17 C12 Fe1 C1 6.7(5) . . . . ?
C16 C12 Fe1 C2 166.6(3) . . . . ?
C13 C12 Fe1 C2 -74.5(3) . . . . ?
C17 C12 Fe1 C2 50.4(5) . . . . ?
C16 C12 Fe1 C13 -118.8(4) . . . . ?
C17 C12 Fe1 C13 124.9(5) . . . . ?
C16 C12 Fe1 C5 79.6(3) . . . . ?
C13 C12 Fe1 C5 -161.6(3) . . . . ?
C17 C12 Fe1 C5 -36.7(5) . . . . ?
C16 C12 Fe1 C3 -155.3(5) . . . . ?
C13 C12 Fe1 C3 -36.5(7) . . . . ?
C17 C12 Fe1 C3 88.5(7) . . . . ?
C16 C12 Fe1 C15 -37.1(3) . . . . ?
C13 C12 Fe1 C15 81.8(3) . . . . ?
C17 C12 Fe1 C15 -153.3(5) . . . . ?
C13 C12 Fe1 C16 118.8(4) . . . . ?
C17 C12 Fe1 C16 -116.2(5) . . . . ?
C16 C12 Fe1 C14 -80.9(3) . . . . ?
C13 C12 Fe1 C14 37.9(3) . . . . ?
C17 C12 Fe1 C14 162.8(5) . . . . ?
C16 C12 Fe1 C4 41.7(7) . . . . ?
C13 C12 Fe1 C4 160.6(5) . . . . ?
C17 C12 Fe1 C4 -74.5(7) . . . . ?
C13 C14 Fe1 C1 50.6(6) . . . . ?
C15 C14 Fe1 C1 170.2(4) . . . . ?
C13 C14 Fe1 C2 79.9(3) . . . . ?
C15 C14 Fe1 C2 -160.5(3) . . . . ?
C15 C14 Fe1 C13 119.6(4) . . . . ?
C13 C14 Fe1 C5 -169.2(5) . . . . ?
C15 C14 Fe1 C5 -49.6(7) . . . . ?
C13 C14 Fe1 C3 121.2(3) . . . . ?
C15 C14 Fe1 C3 -119.2(3) . . . . ?
C13 C14 Fe1 C15 -119.6(4) . . . . ?
C13 C14 Fe1 C16 -82.7(3) . . . . ?
C15 C14 Fe1 C16 36.9(3) . . . . ?
C13 C14 Fe1 C12 -38.6(3) . . . . ?
C15 C14 Fe1 C12 81.0(3) . . . . ?
C13 C14 Fe1 C4 161.6(3) . . . . ?
C15 C14 Fe1 C4 -78.8(4) . . . . ?
C3 C4 Fe1 C1 82.0(3) . . . . ?
C5 C4 Fe1 C1 -38.2(3) . . . . ?
C3 C4 Fe1 C2 37.5(3) . . . . ?
C5 C4 Fe1 C2 -82.7(3) . . . . ?
C3 C4 Fe1 C13 -43.5(7) . . . . ?
C5 C4 Fe1 C13 -163.7(5) . . . . ?
C3 C4 Fe1 C5 120.2(4) . . . . ?
C5 C4 Fe1 C3 -120.2(4) . . . . ?
C3 C4 Fe1 C15 -117.3(3) . . . . ?
C5 C4 Fe1 C15 122.5(3) . . . . ?
C3 C4 Fe1 C16 -157.9(3) . . . . ?
C5 C4 Fe1 C16 81.9(3) . . . . ?
C3 C4 Fe1 C12 171.0(5) . . . . ?
C5 C4 Fe1 C12 50.8(7) . . . . ?
C3 C4 Fe1 C14 -75.5(4) . . . . ?
C5 C4 Fe1 C14 164.3(3) . . . . ?
O1 C6 N1 C7 -2.2(7) . . . . ?
C1 C6 N1 C7 176.4(4) . . . . ?
C11 C7 N1 C6 -176.0(4) . . . . ?
C8 C7 N1 C6 2.7(7) . . . . ?
C10 C9 N2 C8 1.7(8) . . . . ?
C10 C9 N2 Ag1 -171.4(5) . . . . ?
C7 C8 N2 C9 0.3(7) . . . . ?
C7 C8 N2 Ag1 173.5(3) . . . . ?
N4 Ag1 N2 C9 93.5(17) 2_776 . . . ?
Ag1 Ag1 N2 C9 -98.0(4) 2_776 . . . ?
N4 Ag1 N2 C8 -79.6(17) 2_776 . . . ?
Ag1 Ag1 N2 C8 89.0(3) 2_776 . . . ?
O2 C17 N3 C18 1.5(7) . . . . ?
C12 C17 N3 C18 -175.5(4) . . . . ?
C19 C18 N3 C17 -23.4(7) . . . . ?
C22 C18 N3 C17 159.8(5) . . . . ?
C21 C20 N4 C19 -0.4(9) . . . . ?
C21 C20 N4 Ag1 -176.6(5) . . . 2_776 ?
C18 C19 N4 C20 0.0(7) . . . . ?
C18 C19 N4 Ag1 176.3(3) . . . 2_776 ?
